data_7702643
loop_
_publ_author_name
'Mata, Jos\'e A.'
'Peris, Eduardo'

_publ_section_title
;
 Syntheses, crystal structures and electrochemical studies of bi- and
 trimetallic conjugated ferrocene-based complexes
;
_journal_issue 24
_journal_name_full 'Journal of the Chemical Society, Dalton Transactions'
_journal_page_first 3634
_journal_paper_doi 10.1039/b104433h
_journal_year 2001
_chemical_formula_sum 'C23 H17 Fe2 O'
_chemical_formula_weight 421.07
_chemical_name_common (E)-Fc-==-Fc-CHO
_space_group_IT_number 15
_space_group_name_Hall '-C 2yc'
_space_group_name_H-M_alt 'C 1 2/c 1'
_symmetry_cell_setting monoclinic
_symmetry_space_group_name_H-M 'C 1 2/c 1'
_atom_sites_solution_hydrogens geom
_atom_sites_solution_primary direct
_atom_sites_solution_secondary difmap
_audit_creation_method SHELXL-97
_cell_angle_alpha 90.00
_cell_angle_beta 108.025(2)
_cell_angle_gamma 90.00
_cell_formula_units_Z 4
_cell_length_a 22.861(3)
_cell_length_b 7.5781(8)
_cell_length_c 10.9377(12)
_cell_measurement_temperature 293(2)
_cell_volume 1801.9(4)
_computing_cell_refinement 'Bruker SMART'
_computing_data_collection 'Bruker SMART'
_computing_data_reduction 'Bruker SHELXTL'
_computing_molecular_graphics 'Bruker SHELXTL'
_computing_publication_material 'Bruker SHELXTL'
_computing_structure_refinement 'SHELXL-97 (Sheldrick, 1997)'
_computing_structure_solution 'SHELXS-97 (Sheldrick, 1990)'
_diffrn_ambient_temperature 293(2)
_diffrn_measured_fraction_theta_full 1.000
_diffrn_measured_fraction_theta_max 1.000
_diffrn_measurement_device_type 'CCD area detector'
_diffrn_measurement_method 'phi and omega scans'
_diffrn_radiation_monochromator graphite
_diffrn_radiation_source 'fine-focus sealed tube'
_diffrn_radiation_type MoK\a
_diffrn_radiation_wavelength 0.71073
_diffrn_reflns_av_R_equivalents 0.0254
_diffrn_reflns_av_sigmaI/netI 0.0285
_diffrn_reflns_limit_h_max 26
_diffrn_reflns_limit_h_min -25
_diffrn_reflns_limit_k_max 8
_diffrn_reflns_limit_k_min -8
_diffrn_reflns_limit_l_max 12
_diffrn_reflns_limit_l_min -12
_diffrn_reflns_number 4813
_diffrn_reflns_theta_full 24.71
_diffrn_reflns_theta_max 24.71
_diffrn_reflns_theta_min 1.87
_exptl_absorpt_coefficient_mu 1.618
_exptl_absorpt_correction_T_max 1.954887
_exptl_absorpt_correction_T_min 1.254912
_exptl_absorpt_correction_type 'Bruker SADABS'
_exptl_crystal_colour Orange
_exptl_crystal_density_diffrn 1.552
_exptl_crystal_density_method 'not measured'
_exptl_crystal_description Prism
_exptl_crystal_F_000 860
_exptl_crystal_size_max 0.40
_exptl_crystal_size_mid 0.25
_exptl_crystal_size_min 0.12
_refine_diff_density_max 1.048
_refine_diff_density_min -0.490
_refine_diff_density_rms 0.086
_refine_ls_extinction_method none
_refine_ls_goodness_of_fit_ref 1.079
_refine_ls_hydrogen_treatment mixed
_refine_ls_matrix_type full
_refine_ls_number_parameters 136
_refine_ls_number_reflns 1538
_refine_ls_number_restraints 0
_refine_ls_restrained_S_all 1.079
_refine_ls_R_factor_all 0.0728
_refine_ls_R_factor_gt 0.0571
_refine_ls_shift/su_max 0.004
_refine_ls_shift/su_mean 0.000
_refine_ls_structure_factor_coef Fsqd
_refine_ls_weighting_details 'calc w==1/[\s^2^(Fo^2^)+(0.1039P)^2^+1.4886P] where P==(Fo^2^+2Fc^2^)/3'
_refine_ls_weighting_scheme calc
_refine_ls_wR_factor_gt 0.1577
_refine_ls_wR_factor_ref 0.1664
_reflns_number_gt 1184
_reflns_number_total 1538
_reflns_threshold_expression >2sigma(I)
_cod_data_source_file b104433h.txt
_cod_data_source_block for_compound_2-(E)
_cod_depositor_comments
;
The following automatic conversions were performed:

data item '_symmetry_cell_setting' value 'Monoclinic' was changed to
'monoclinic' in accordance with the
/home/saulius/struct/COD-crude-data/automatic-downloads/DataCite-retrospective/RSC/depositions/lib/dictionaries/cif_core.dic
dictionary named 'cif_core.dic' version 2.4.2 last updated on
2011-04-26.

Automatic conversion script
Id: cif_fix_values 6909 2019-04-08 15:41:33Z antanas 
;
_cod_original_cell_volume 1801.9(3)
_cod_original_sg_symbol_H-M C2/c
_cod_database_code 7702643

loop_
_symmetry_equiv_pos_as_xyz
'x, y, z'
'-x, y, -z+1/2'
'x+1/2, y+1/2, z'
'-x+1/2, y+1/2, -z+1/2'
'-x, -y, -z'
'x, -y, z-1/2'
'-x+1/2, -y+1/2, -z'
'x+1/2, -y+1/2, z-1/2'

loop_
_atom_site_label
_atom_site_type_symbol
_atom_site_fract_x
_atom_site_fract_y
_atom_site_fract_z
_atom_site_U_iso_or_equiv
_atom_site_adp_type
_atom_site_occupancy
_atom_site_symmetry_multiplicity
_atom_site_calc_flag
_atom_site_refinement_flags
Fe1 Fe 0.36484(3) 0.23274(9) 0.93141(7) 0.0567(4) Uani 1 1 d .
C1 C 0.4234(3) 0.4280(8) 1.0222(7) 0.0778(18) Uani 1 1 d .
C2 C 0.4138(3) 0.3076(9) 1.1110(6) 0.0759(17) Uani 1 1 d .
H2 H 0.4444 0.2412 1.1684 0.091 Uiso 1 1 calc R
C3 C 0.3526(3) 0.3021(8) 1.1007(5) 0.0693(15) Uani 1 1 d .
H3 H 0.3347 0.2328 1.1497 0.083 Uiso 1 1 calc R
C4 C 0.3220(3) 0.4190(7) 1.0039(6) 0.0724(15) Uani 1 1 d .
H4 H 0.2799 0.4410 0.9762 0.087 Uiso 1 1 calc R
C5 C 0.3653(3) 0.4970(8) 0.9559(6) 0.0776(18) Uani 1 1 d .
H5 H 0.3571 0.5809 0.8907 0.093 Uiso 1 1 calc R
C6 C 0.3945(5) 0.1183(15) 0.7993(12) 0.140(5) Uani 1 1 d .
C7 C 0.3333(6) 0.1758(14) 0.7409(8) 0.115(3) Uani 1 1 d .
H7 H 0.3201 0.2569 0.6741 0.138 Uiso 1 1 calc R
C8 C 0.2981(5) 0.0918(18) 0.7995(11) 0.134(4) Uani 1 1 d .
H8 H 0.2559 0.1086 0.7796 0.160 Uiso 1 1 calc R
C9 C 0.3295(5) -0.0158(13) 0.8873(12) 0.123(3) Uani 1 1 d .
H9 H 0.3129 -0.0871 0.9375 0.148 Uiso 1 1 calc R
C10 C 0.3892(5) -0.0100(10) 0.8957(9) 0.110(3) Uani 1 1 d .
H10 H 0.4209 -0.0745 0.9516 0.132 Uiso 1 1 calc R
C11A C 0.4696(7) 0.511(3) 0.9643(19) 0.070(4) Uani 0.50 1 d P
C11 C 0.4934(13) 0.4348(17) 1.0334(15) 0.065(4) Uani 0.50 1 d P
O12 O 0.4942(8) 0.094(3) 0.8179(17) 0.188(7) Uani 0.50 1 d P
C12 C 0.4416(11) 0.174(3) 0.771(2) 0.166(11) Uani 0.50 1 d P
H12 H 0.4382 0.2717 0.7174 0.199 Uiso 0.50 1 calc PR

loop_
_atom_site_aniso_label
_atom_site_aniso_U_11
_atom_site_aniso_U_22
_atom_site_aniso_U_33
_atom_site_aniso_U_23
_atom_site_aniso_U_13
_atom_site_aniso_U_12
Fe1 0.0664(6) 0.0482(5) 0.0540(5) -0.0094(3) 0.0162(4) -0.0066(3)
C1 0.069(4) 0.075(4) 0.100(4) -0.045(3) 0.043(4) -0.036(3)
C2 0.063(4) 0.086(4) 0.064(3) -0.023(3) -0.003(3) 0.000(3)
C3 0.088(4) 0.067(3) 0.057(3) -0.006(3) 0.028(3) -0.010(3)
C4 0.062(4) 0.073(4) 0.085(4) -0.017(3) 0.026(3) 0.002(3)
C5 0.114(6) 0.048(3) 0.082(4) -0.005(3) 0.047(4) -0.009(3)
C6 0.143(9) 0.151(9) 0.180(10) -0.123(8) 0.128(8) -0.080(7)
C7 0.141(9) 0.131(7) 0.078(5) -0.041(5) 0.043(6) -0.024(7)
C8 0.098(7) 0.163(10) 0.126(8) -0.082(7) 0.014(6) -0.028(7)
C9 0.121(8) 0.088(6) 0.168(10) -0.065(6) 0.056(7) -0.044(5)
C10 0.140(8) 0.070(4) 0.113(6) -0.031(4) 0.030(6) 0.023(5)
C11A 0.052(9) 0.075(10) 0.084(12) -0.019(10) 0.023(9) -0.024(10)
C11 0.080(13) 0.054(7) 0.054(8) -0.003(6) 0.010(8) 0.004(9)
O12 0.141(13) 0.222(19) 0.226(19) -0.018(13) 0.091(13) 0.021(13)
C12 0.118(17) 0.19(2) 0.18(2) -0.125(19) 0.038(17) 0.007(17)

loop_
_atom_type_symbol
_atom_type_description
_atom_type_scat_dispersion_real
_atom_type_scat_dispersion_imag
_atom_type_scat_source
C C 0.0033 0.0016 'International Tables Vol C Tables 4.2.6.8 and 6.1.1.4'
H H 0.0000 0.0000 'International Tables Vol C Tables 4.2.6.8 and 6.1.1.4'
O O 0.0106 0.0060 'International Tables Vol C Tables 4.2.6.8 and 6.1.1.4'
Fe Fe 0.3463 0.8444 'International Tables Vol C Tables 4.2.6.8 and 6.1.1.4'

loop_
_geom_angle_atom_site_label_1
_geom_angle_atom_site_label_2
_geom_angle_atom_site_label_3
_geom_angle
_geom_angle_site_symmetry_1
_geom_angle_site_symmetry_3
C6 Fe1 C10 43.4(4) . .
C6 Fe1 C4 156.0(5) . .
C10 Fe1 C4 157.2(4) . .
C6 Fe1 C2 128.5(4) . .
C10 Fe1 C2 110.2(3) . .
C4 Fe1 C2 67.1(3) . .
C6 Fe1 C5 122.9(4) . .
C10 Fe1 C5 161.8(4) . .
C4 Fe1 C5 40.2(2) . .
C2 Fe1 C5 67.3(3) . .
C6 Fe1 C3 163.3(5) . .
C10 Fe1 C3 123.0(4) . .
C4 Fe1 C3 40.3(2) . .
C2 Fe1 C3 39.6(2) . .
C5 Fe1 C3 67.5(2) . .
C6 Fe1 C7 41.3(4) . .
C10 Fe1 C7 68.6(4) . .
C4 Fe1 C7 119.4(4) . .
C2 Fe1 C7 166.6(4) . .
C5 Fe1 C7 109.4(4) . .
C3 Fe1 C7 152.7(4) . .
C6 Fe1 C1 110.7(3) . .
C10 Fe1 C1 125.8(4) . .
C4 Fe1 C1 68.0(2) . .
C2 Fe1 C1 40.4(3) . .
C5 Fe1 C1 40.5(3) . .
C3 Fe1 C1 67.7(2) . .
C7 Fe1 C1 128.8(4) . .
C6 Fe1 C8 66.7(4) . .
C10 Fe1 C8 64.7(4) . .
C4 Fe1 C8 107.2(4) . .
C2 Fe1 C8 154.3(5) . .
C5 Fe1 C8 125.7(5) . .
C3 Fe1 C8 119.8(4) . .
C7 Fe1 C8 38.3(4) . .
C1 Fe1 C8 163.2(5) . .
C6 Fe1 C9 67.9(4) . .
C10 Fe1 C9 38.7(4) . .
C4 Fe1 C9 122.2(3) . .
C2 Fe1 C9 123.2(4) . .
C5 Fe1 C9 158.2(4) . .
C3 Fe1 C9 107.4(4) . .
C7 Fe1 C9 64.8(4) . .
C1 Fe1 C9 159.3(5) . .
C8 Fe1 C9 36.8(4) . .
C2 C1 C5 106.0(5) . .
C2 C1 C11A 146.5(10) . .
C5 C1 C11A 107.5(10) . .
C2 C1 C11 110.0(8) . .
C5 C1 C11 144.0(8) . .
C11A C1 C11 36.6(6) . .
C2 C1 Fe1 69.1(3) . .
C5 C1 Fe1 69.1(3) . .
C11A C1 Fe1 122.1(6) . .
C11 C1 Fe1 124.3(5) . .
C3 C2 C1 109.8(6) . .
C3 C2 Fe1 70.5(3) . .
C1 C2 Fe1 70.5(3) . .
C2 C3 C4 107.7(6) . .
C2 C3 Fe1 69.9(3) . .
C4 C3 Fe1 69.4(3) . .
C5 C4 C3 108.0(6) . .
C5 C4 Fe1 70.1(3) . .
C3 C4 Fe1 70.3(3) . .
C4 C5 C1 108.5(6) . .
C4 C5 Fe1 69.7(3) . .
C1 C5 Fe1 70.4(3) . .
C12 C6 C7 125.2(19) . .
C12 C6 C10 131(2) . .
C7 C6 C10 103.8(8) . .
C12 C6 Fe1 122.3(9) . .
C7 C6 Fe1 71.4(4) . .
C10 C6 Fe1 69.0(4) . .
C8 C7 C6 107.1(10) . .
C8 C7 Fe1 71.5(5) . .
C6 C7 Fe1 67.3(4) . .
C9 C8 C7 112.2(11) . .
C9 C8 Fe1 71.6(5) . .
C7 C8 Fe1 70.2(5) . .
C8 C9 C10 110.5(11) . .
C8 C9 Fe1 71.5(6) . .
C10 C9 Fe1 68.5(4) . .
C9 C10 C6 106.4(9) . .
C9 C10 Fe1 72.8(5) . .
C6 C10 Fe1 67.7(4) . .
C11 C11A C11 88(2) 5_667 .
C11 C11A C11A 44.8(11) 5_667 5_667
C11 C11A C11A 42.8(14) . 5_667
C11 C11A C1 155(2) 5_667 .
C11 C11A C1 74(3) . .
C11A C11A C1 115(3) 5_667 .
C11A C11 C11A 92(2) 5_667 .
C11A C11 C11 47.3(15) 5_667 5_667
C11A C11 C11 45.1(11) . 5_667
C11A C11 C1 155(2) 5_667 .
C11A C11 C1 69(3) . .
C11 C11 C1 113(3) 5_667 .
C12 O12 O12 92(2) . 2_656
C6 C12 O12 120(3) . .

loop_
_geom_bond_atom_site_label_1
_geom_bond_atom_site_label_2
_geom_bond_distance
_geom_bond_site_symmetry_2
Fe1 C6 1.976(6) .
Fe1 C10 1.995(6) .
Fe1 C4 2.015(5) .
Fe1 C2 2.018(5) .
Fe1 C5 2.020(6) .
Fe1 C3 2.026(5) .
Fe1 C7 2.030(7) .
Fe1 C1 2.036(5) .
Fe1 C8 2.046(8) .
Fe1 C9 2.047(8) .
C1 C2 1.398(9) .
C1 C5 1.403(9) .
C1 C11A 1.52(2) .
C1 C11 1.57(3) .
C2 C3 1.370(8) .
C3 C4 1.392(8) .
C4 C5 1.388(8) .
C6 C12 1.28(3) .
C6 C7 1.414(14) .
C6 C10 1.467(13) .
C7 C8 1.336(14) .
C8 C9 1.294(13) .
C9 C10 1.339(13) .
C11A C11 0.936(15) 5_667
C11A C11 0.970(14) .
C11A C11A 1.38(3) 5_667
C11 C11A 0.936(15) 5_667
C11 C11 1.32(3) 5_667
O12 C12 1.30(3) .
O12 O12 1.59(3) 2_656

loop_
_geom_torsion_atom_site_label_1
_geom_torsion_atom_site_label_2
_geom_torsion_atom_site_label_3
_geom_torsion_atom_site_label_4
_geom_torsion
_geom_torsion_site_symmetry_1
_geom_torsion_site_symmetry_4
C6 Fe1 C1 C2 -125.7(6) . .
C10 Fe1 C1 C2 -79.0(5) . .
C4 Fe1 C1 C2 80.1(4) . .
C5 Fe1 C1 C2 117.4(5) . .
C3 Fe1 C1 C2 36.4(4) . .
C7 Fe1 C1 C2 -169.1(5) . .
C8 Fe1 C1 C2 156.5(11) . .
C9 Fe1 C1 C2 -43.7(10) . .
C6 Fe1 C1 C5 116.9(6) . .
C10 Fe1 C1 C5 163.6(4) . .
C4 Fe1 C1 C5 -37.3(4) . .
C2 Fe1 C1 C5 -117.4(5) . .
C3 Fe1 C1 C5 -81.0(4) . .
C7 Fe1 C1 C5 73.5(6) . .
C8 Fe1 C1 C5 39.1(12) . .
C9 Fe1 C1 C5 -161.1(9) . .
C6 Fe1 C1 C11A 18.8(12) . .
C10 Fe1 C1 C11A 65.5(12) . .
C4 Fe1 C1 C11A -135.4(11) . .
C2 Fe1 C1 C11A 144.5(12) . .
C5 Fe1 C1 C11A -98.1(12) . .
C3 Fe1 C1 C11A -179.0(12) . .
C7 Fe1 C1 C11A -24.6(12) . .
C8 Fe1 C1 C11A -59.0(17) . .
C9 Fe1 C1 C11A 100.8(14) . .
C6 Fe1 C1 C11 -25.1(10) . .
C10 Fe1 C1 C11 21.6(10) . .
C4 Fe1 C1 C11 -179.3(9) . .
C2 Fe1 C1 C11 100.6(10) . .
C5 Fe1 C1 C11 -142.0(10) . .
C3 Fe1 C1 C11 137.0(9) . .
C7 Fe1 C1 C11 -68.5(10) . .
C8 Fe1 C1 C11 -102.9(15) . .
C9 Fe1 C1 C11 56.9(13) . .
C5 C1 C2 C3 -0.2(6) . .
C11A C1 C2 C3 -176.8(11) . .
C11 C1 C2 C3 -180.0(6) . .
Fe1 C1 C2 C3 -59.8(4) . .
C5 C1 C2 Fe1 59.6(4) . .
C11A C1 C2 Fe1 -117.0(12) . .
C11 C1 C2 Fe1 -120.2(6) . .
C6 Fe1 C2 C3 -163.5(5) . .
C10 Fe1 C2 C3 -117.7(5) . .
C4 Fe1 C2 C3 37.9(4) . .
C5 Fe1 C2 C3 81.7(4) . .
C7 Fe1 C2 C3 160.1(14) . .
C1 Fe1 C2 C3 120.4(6) . .
C8 Fe1 C2 C3 -44.3(10) . .
C9 Fe1 C2 C3 -76.6(5) . .
C6 Fe1 C2 C1 76.2(6) . .
C10 Fe1 C2 C1 121.9(5) . .
C4 Fe1 C2 C1 -82.4(4) . .
C5 Fe1 C2 C1 -38.6(4) . .
C3 Fe1 C2 C1 -120.4(6) . .
C7 Fe1 C2 C1 39.7(16) . .
C8 Fe1 C2 C1 -164.6(9) . .
C9 Fe1 C2 C1 163.1(5) . .
C1 C2 C3 C4 0.4(6) . .
Fe1 C2 C3 C4 -59.4(4) . .
C1 C2 C3 Fe1 59.8(4) . .
C6 Fe1 C3 C2 50.8(11) . .
C10 Fe1 C3 C2 82.1(6) . .
C4 Fe1 C3 C2 -118.9(5) . .
C5 Fe1 C3 C2 -81.1(4) . .
C7 Fe1 C3 C2 -170.1(7) . .
C1 Fe1 C3 C2 -37.1(4) . .
C8 Fe1 C3 C2 159.6(6) . .
C9 Fe1 C3 C2 121.5(5) . .
C6 Fe1 C3 C4 169.6(9) . .
C10 Fe1 C3 C4 -159.1(5) . .
C2 Fe1 C3 C4 118.9(5) . .
C5 Fe1 C3 C4 37.8(4) . .
C7 Fe1 C3 C4 -51.2(9) . .
C1 Fe1 C3 C4 81.7(4) . .
C8 Fe1 C3 C4 -81.5(6) . .
C9 Fe1 C3 C4 -119.6(5) . .
C2 C3 C4 C5 -0.5(6) . .
Fe1 C3 C4 C5 -60.2(4) . .
C2 C3 C4 Fe1 59.7(4) . .
C6 Fe1 C4 C5 -54.1(9) . .
C10 Fe1 C4 C5 169.3(8) . .
C2 Fe1 C4 C5 81.4(4) . .
C3 Fe1 C4 C5 118.7(5) . .
C7 Fe1 C4 C5 -85.6(5) . .
C1 Fe1 C4 C5 37.6(4) . .
C8 Fe1 C4 C5 -125.4(6) . .
C9 Fe1 C4 C5 -162.7(5) . .
C6 Fe1 C4 C3 -172.7(7) . .
C10 Fe1 C4 C3 50.6(9) . .
C2 Fe1 C4 C3 -37.3(4) . .
C5 Fe1 C4 C3 -118.7(5) . .
C7 Fe1 C4 C3 155.7(5) . .
C1 Fe1 C4 C3 -81.1(4) . .
C8 Fe1 C4 C3 116.0(6) . .
C9 Fe1 C4 C3 78.6(6) . .
C3 C4 C5 C1 0.4(6) . .
Fe1 C4 C5 C1 -59.9(4) . .
C3 C4 C5 Fe1 60.3(4) . .
C2 C1 C5 C4 -0.1(6) . .
C11A C1 C5 C4 177.9(6) . .
C11 C1 C5 C4 179.5(10) . .
Fe1 C1 C5 C4 59.5(4) . .
C2 C1 C5 Fe1 -59.6(4) . .
C11A C1 C5 Fe1 118.4(6) . .
C11 C1 C5 Fe1 120.1(10) . .
C6 Fe1 C5 C4 156.9(6) . .
C10 Fe1 C5 C4 -166.7(9) . .
C2 Fe1 C5 C4 -80.9(4) . .
C3 Fe1 C5 C4 -37.9(4) . .
C7 Fe1 C5 C4 113.0(5) . .
C1 Fe1 C5 C4 -119.5(5) . .
C8 Fe1 C5 C4 73.5(6) . .
C9 Fe1 C5 C4 42.6(11) . .
C6 Fe1 C5 C1 -83.7(6) . .
C10 Fe1 C5 C1 -47.2(11) . .
C4 Fe1 C5 C1 119.5(5) . .
C2 Fe1 C5 C1 38.5(4) . .
C3 Fe1 C5 C1 81.6(4) . .
C7 Fe1 C5 C1 -127.6(5) . .
C8 Fe1 C5 C1 -167.1(5) . .
C9 Fe1 C5 C1 162.1(10) . .
C10 Fe1 C6 C12 -126(2) . .
C4 Fe1 C6 C12 77(2) . .
C2 Fe1 C6 C12 -48(2) . .
C5 Fe1 C6 C12 38(2) . .
C3 Fe1 C6 C12 -87(2) . .
C7 Fe1 C6 C12 120(2) . .
C1 Fe1 C6 C12 -5(2) . .
C8 Fe1 C6 C12 157(2) . .
C9 Fe1 C6 C12 -163(2) . .
C10 Fe1 C6 C7 113.5(7) . .
C4 Fe1 C6 C7 -43.7(10) . .
C2 Fe1 C6 C7 -168.0(5) . .
C5 Fe1 C6 C7 -82.2(6) . .
C3 Fe1 C6 C7 152.9(10) . .
C1 Fe1 C6 C7 -125.8(6) . .
C8 Fe1 C6 C7 36.4(6) . .
C9 Fe1 C6 C7 76.4(6) . .
C4 Fe1 C6 C10 -157.2(7) . .
C2 Fe1 C6 C10 78.5(6) . .
C5 Fe1 C6 C10 164.3(5) . .
C3 Fe1 C6 C10 39.4(12) . .
C7 Fe1 C6 C10 -113.5(7) . .
C1 Fe1 C6 C10 120.7(6) . .
C8 Fe1 C6 C10 -77.2(6) . .
C9 Fe1 C6 C10 -37.1(6) . .
C12 C6 C7 C8 -177.7(11) . .
C10 C6 C7 C8 1.0(8) . .
Fe1 C6 C7 C8 -60.8(6) . .
C12 C6 C7 Fe1 -116.9(11) . .
C10 C6 C7 Fe1 61.8(5) . .
C6 Fe1 C7 C8 118.4(10) . .
C10 Fe1 C7 C8 75.9(8) . .
C4 Fe1 C7 C8 -80.4(8) . .
C2 Fe1 C7 C8 163.2(13) . .
C5 Fe1 C7 C8 -123.4(7) . .
C3 Fe1 C7 C8 -45.0(12) . .
C1 Fe1 C7 C8 -164.7(7) . .
C9 Fe1 C7 C8 33.8(7) . .
C10 Fe1 C7 C6 -42.5(6) . .
C4 Fe1 C7 C6 161.2(5) . .
C2 Fe1 C7 C6 44.8(17) . .
C5 Fe1 C7 C6 118.1(6) . .
C3 Fe1 C7 C6 -163.4(7) . .
C1 Fe1 C7 C6 76.8(7) . .
C8 Fe1 C7 C6 -118.4(10) . .
C9 Fe1 C7 C6 -84.6(6) . .
C6 C7 C8 C9 -1.3(10) . .
Fe1 C7 C8 C9 -59.4(7) . .
C6 C7 C8 Fe1 58.1(5) . .
C6 Fe1 C8 C9 83.7(8) . .
C10 Fe1 C8 C9 36.0(7) . .
C4 Fe1 C8 C9 -121.1(7) . .
C2 Fe1 C8 C9 -48.2(13) . .
C5 Fe1 C8 C9 -161.5(6) . .
C3 Fe1 C8 C9 -79.1(8) . .
C7 Fe1 C8 C9 122.9(11) . .
C1 Fe1 C8 C9 168.3(8) . .
C6 Fe1 C8 C7 -39.2(7) . .
C10 Fe1 C8 C7 -86.9(8) . .
C4 Fe1 C8 C7 116.0(7) . .
C2 Fe1 C8 C7 -171.2(7) . .
C5 Fe1 C8 C7 75.6(8) . .
C3 Fe1 C8 C7 158.0(6) . .
C1 Fe1 C8 C7 45.4(15) . .
C9 Fe1 C8 C7 -122.9(11) . .
C7 C8 C9 C10 1.0(11) . .
Fe1 C8 C9 C10 -57.6(6) . .
C7 C8 C9 Fe1 58.6(7) . .
C6 Fe1 C9 C8 -80.3(8) . .
C10 Fe1 C9 C8 -121.8(10) . .
C4 Fe1 C9 C8 75.1(8) . .
C2 Fe1 C9 C8 157.2(7) . .
C5 Fe1 C9 C8 44.0(14) . .
C3 Fe1 C9 C8 116.7(7) . .
C7 Fe1 C9 C8 -35.1(7) . .
C1 Fe1 C9 C8 -170.5(7) . .
C6 Fe1 C9 C10 41.5(7) . .
C4 Fe1 C9 C10 -163.1(5) . .
C2 Fe1 C9 C10 -80.9(7) . .
C5 Fe1 C9 C10 165.8(7) . .
C3 Fe1 C9 C10 -121.4(6) . .
C7 Fe1 C9 C10 86.7(6) . .
C1 Fe1 C9 C10 -48.6(13) . .
C8 Fe1 C9 C10 121.8(10) . .
C8 C9 C10 C6 -0.3(9) . .
Fe1 C9 C10 C6 -59.6(5) . .
C8 C9 C10 Fe1 59.3(7) . .
C12 C6 C10 C9 178.2(11) . .
C7 C6 C10 C9 -0.5(8) . .
Fe1 C6 C10 C9 63.0(5) . .
C12 C6 C10 Fe1 115.2(12) . .
C7 C6 C10 Fe1 -63.5(5) . .
C6 Fe1 C10 C9 -116.5(9) . .
C4 Fe1 C10 C9 39.5(11) . .
C2 Fe1 C10 C9 118.3(7) . .
C5 Fe1 C10 C9 -163.1(10) . .
C3 Fe1 C10 C9 76.1(7) . .
C7 Fe1 C10 C9 -75.9(7) . .
C1 Fe1 C10 C9 160.9(6) . .
C8 Fe1 C10 C9 -34.3(6) . .
C4 Fe1 C10 C6 156.0(8) . .
C2 Fe1 C10 C6 -125.2(6) . .
C5 Fe1 C10 C6 -46.6(12) . .
C3 Fe1 C10 C6 -167.4(6) . .
C7 Fe1 C10 C6 40.6(5) . .
C1 Fe1 C10 C6 -82.6(7) . .
C8 Fe1 C10 C6 82.2(7) . .
C9 Fe1 C10 C6 116.5(9) . .
C2 C1 C11A C11 -49(7) . 5_667
C5 C1 C11A C11 135(6) . 5_667
C11 C1 C11A C11 -44(6) . 5_667
Fe1 C1 C11A C11 -149(6) . 5_667
C2 C1 C11A C11 -5.0(19) . .
C5 C1 C11A C11 178.4(11) . .
Fe1 C1 C11A C11 -105.7(11) . .
C2 C1 C11A C11A -17(2) . 5_667
C5 C1 C11A C11A 165.9(15) . 5_667
C11 C1 C11A C11A -12.5(11) . 5_667
Fe1 C1 C11A C11A -118.2(14) . 5_667
C11 C11A C11 C11A 0.000(3) 5_667 5_667
C1 C11A C11 C11A -163.2(13) . 5_667
C11A C11A C11 C11 0.000(7) 5_667 5_667
C1 C11A C11 C11 -163.2(13) . 5_667
C11 C11A C11 C1 163.2(13) 5_667 .
C11A C11A C11 C1 163.2(13) 5_667 .
C2 C1 C11 C11A -139(5) . 5_667
C5 C1 C11 C11A 42(6) . 5_667
C11A C1 C11 C11A 44(5) . 5_667
Fe1 C1 C11 C11A 143(5) . 5_667
C2 C1 C11 C11A 177.1(11) . .
C5 C1 C11 C11A -2.6(18) . .
Fe1 C1 C11 C11A 99.2(12) . .
C2 C1 C11 C11 -170.1(13) . 5_667
C5 C1 C11 C11 10(2) . 5_667
C11A C1 C11 C11 12.8(10) . 5_667
Fe1 C1 C11 C11 112.1(13) . 5_667
C7 C6 C12 O12 -170.2(13) . .
C10 C6 C12 O12 11(2) . .
Fe1 C6 C12 O12 100.7(19) . .
O12 O12 C12 C6 134.1(14) 2_656 .
